data_7238439
loop_
_publ_author_name
'Zhan, Shun-Ze'
'Li, Mian'
'Zhou, Xiao-Ping'
'Li, Dan'
'Weng Ng, Seik'

_publ_section_title
;
 Excimer and exciplex formation in a pair of bright phosphorescent isomers
 constructed from Cu3(pyrazolate)3 and Cu3I3 coordination luminophores
;
_journal_issue 8
_journal_name_full 'RSC Advances'
_journal_page_first 1457
_journal_paper_doi 10.1039/c1ra00566a
_journal_volume 1
_journal_year 2011
_chemical_formula_moiety 'C72 H84 Cu9 I3 N18'
_chemical_formula_sum 'C72 H84 Cu9 I3 N18'
_chemical_formula_weight 2154.13
_space_group_IT_number 2
_space_group_name_Hall '-P 1'
_space_group_name_H-M_alt 'P -1'
_symmetry_cell_setting triclinic
_symmetry_space_group_name_H-M 'P -1'
_atom_sites_solution_hydrogens geom
_atom_sites_solution_primary direct
_atom_sites_solution_secondary difmap
_audit_creation_method SHELXL-97
_cell_angle_alpha 90.488(2)
_cell_angle_beta 100.351(2)
_cell_angle_gamma 117.859(3)
_cell_formula_units_Z 2
_cell_length_a 14.6484(3)
_cell_length_b 14.7423(5)
_cell_length_c 21.7997(4)
_cell_measurement_reflns_used 2120
_cell_measurement_temperature 100(2)
_cell_measurement_theta_max 25
_cell_measurement_theta_min 2.4
_cell_volume 4071.1(2)
_computing_cell_refinement 'Bruker SMART'
_computing_data_collection 'Bruker SMART'
_computing_data_reduction 'Bruker SAINT'
_computing_molecular_graphics 'Bruker SHELXTL'
_computing_publication_material 'Bruker SHELXTL'
_computing_structure_refinement 'SHELXL-97 (Sheldrick, 1997)'
_computing_structure_solution 'SHELXS-97 (Sheldrick, 1990)'
_diffrn_ambient_temperature 100(2)
_diffrn_measured_fraction_theta_full 0.999
_diffrn_measured_fraction_theta_max 0.999
_diffrn_measurement_device_type 'CCD area detector'
_diffrn_measurement_method 'phi and omega scans'
_diffrn_radiation_monochromator graphite
_diffrn_radiation_source 'fine-focus sealed tube'
_diffrn_radiation_type MoK\a
_diffrn_radiation_wavelength 0.71073
_diffrn_reflns_av_R_equivalents 0.0417
_diffrn_reflns_av_sigmaI/netI 0.0588
_diffrn_reflns_limit_h_max 17
_diffrn_reflns_limit_h_min -17
_diffrn_reflns_limit_k_max 17
_diffrn_reflns_limit_k_min -17
_diffrn_reflns_limit_l_max 25
_diffrn_reflns_limit_l_min -25
_diffrn_reflns_number 35810
_diffrn_reflns_theta_full 25.00
_diffrn_reflns_theta_max 25.00
_diffrn_reflns_theta_min 2.74
_exptl_absorpt_coefficient_mu 3.490
_exptl_absorpt_correction_T_max 0.7216
_exptl_absorpt_correction_T_min 0.6226
_exptl_absorpt_correction_type multi-scan
_exptl_absorpt_process_details sadabs
_exptl_crystal_colour 'light yellow'
_exptl_crystal_density_diffrn 1.757
_exptl_crystal_density_method 'not measured'
_exptl_crystal_description column
_exptl_crystal_F_000 2124
_exptl_crystal_size_max 0.15
_exptl_crystal_size_mid 0.11
_exptl_crystal_size_min 0.10
_refine_diff_density_max 1.091
_refine_diff_density_min -1.168
_refine_diff_density_rms 0.124
_refine_ls_extinction_method none
_refine_ls_goodness_of_fit_ref 1.085
_refine_ls_hydrogen_treatment mixed
_refine_ls_matrix_type full
_refine_ls_number_parameters 931
_refine_ls_number_reflns 14325
_refine_ls_number_restraints 0
_refine_ls_restrained_S_all 1.085
_refine_ls_R_factor_all 0.0629
_refine_ls_R_factor_gt 0.0415
_refine_ls_shift/su_max 0.001
_refine_ls_shift/su_mean 0.000
_refine_ls_structure_factor_coef Fsqd
_refine_ls_weighting_details 'calc w=1/[\s^2^(Fo^2^)+(0.0190P)^2^+13.4496P] where P=(Fo^2^+2Fc^2^)/3'
_refine_ls_weighting_scheme calc
_refine_ls_wR_factor_gt 0.0830
_refine_ls_wR_factor_ref 0.0934
_reflns_number_gt 11113
_reflns_number_total 14325
_reflns_threshold_expression >2sigma(I)
_cod_data_source_file c1ra00566a.txt
_cod_data_source_block 2
_cod_depositor_comments
;
The following automatic conversions were performed:

data item '_symmetry_cell_setting' value 'Triclinic' was changed to
'triclinic' in accordance with the
/home/saulius/struct/COD-crude-data/automatic-downloads/DataCite-retrospective/RSC/depositions/lib/dictionaries/cif_core.dic
dictionary named 'cif_core.dic' version 2.4.2 last updated on
2011-04-26.

Automatic conversion script
Id: cif_fix_values 6909 2019-04-08 15:41:33Z antanas 
;
_cod_original_cell_volume 4071.10(18)
_cod_original_sg_symbol_H-M P-1
_cod_database_code 7238439

loop_
_symmetry_equiv_pos_as_xyz
'x, y, z'
'-x, -y, -z'

loop_
_atom_site_label
_atom_site_type_symbol
_atom_site_fract_x
_atom_site_fract_y
_atom_site_fract_z
_atom_site_U_iso_or_equiv
_atom_site_adp_type
_atom_site_occupancy
_atom_site_symmetry_multiplicity
_atom_site_calc_flag
_atom_site_refinement_flags
Cu1 Cu 0.38110(6) 0.60832(6) 0.67417(4) 0.0387(2) Uani 1 1 d .
Cu2 Cu 0.42038(6) 0.64243(7) 0.79514(4) 0.0371(2) Uani 1 1 d .
Cu3 Cu 0.51647(5) 0.52527(6) 0.75022(3) 0.02870(18) Uani 1 1 d .
Cu4 Cu 0.74533(5) 0.64057(5) 0.48002(3) 0.02310(16) Uani 1 1 d .
Cu5 Cu 0.87819(6) 0.57717(6) 0.40080(3) 0.02954(18) Uani 1 1 d .
Cu6 Cu 0.88723(5) 0.79270(6) 0.39654(3) 0.02725(17) Uani 1 1 d .
Cu7 Cu 0.35703(5) 0.25898(6) 1.01508(3) 0.02237(16) Uani 1 1 d .
Cu8 Cu 0.18696(5) 0.11358(6) 1.09167(3) 0.02433(16) Uani 1 1 d .
Cu9 Cu 0.40428(5) 0.11283(6) 1.10811(3) 0.02897(18) Uani 1 1 d .
I1 I 0.61703(3) 0.71656(3) 0.803363(17) 0.03094(11) Uani 1 1 d .
I2 I 0.31478(3) 0.41939(3) 0.689919(16) 0.02698(10) Uani 1 1 d .
I3 I 0.31747(4) 0.71753(4) 0.725372(19) 0.03891(12) Uani 1 1 d .
N1 N 0.4637(4) 0.6655(4) 0.6075(2) 0.0268(11) Uani 1 1 d .
N2 N 0.7268(3) 0.7549(4) 0.4631(2) 0.0226(10) Uani 1 1 d .
N3 N 0.7898(3) 0.8204(4) 0.4259(2) 0.0239(11) Uani 1 1 d .
N4 N 0.5962(3) 0.5073(4) 0.6867(2) 0.0251(11) Uani 1 1 d .
N5 N 0.7658(3) 0.5276(4) 0.4982(2) 0.0224(10) Uani 1 1 d .
N6 N 0.8119(3) 0.4943(4) 0.4602(2) 0.0254(11) Uani 1 1 d .
N7 N 1.1802(5) 1.1621(5) 0.3568(3) 0.0555(17) Uani 1 1 d .
N8 N 0.9932(3) 0.7752(4) 0.3711(2) 0.0267(11) Uani 1 1 d .
N9 N 0.9812(4) 0.6782(4) 0.3636(2) 0.0290(12) Uani 1 1 d .
N10 N 0.3544(4) 0.5517(4) 0.8589(2) 0.0273(11) Uani 1 1 d .
N11 N 0.2389(3) 0.2760(4) 1.0139(2) 0.0222(11) Uani 1 1 d .
N12 N 0.1645(3) 0.2107(4) 1.0461(2) 0.0243(11) Uani 1 1 d .
N13 N 0.5305(3) 0.4403(4) 0.8227(2) 0.0259(11) Uani 1 1 d .
N14 N 0.4771(3) 0.2447(4) 1.0168(2) 0.0238(11) Uani 1 1 d .
N15 N 0.5069(3) 0.1988(4) 1.0648(2) 0.0249(11) Uani 1 1 d .
N16 N -0.1910(4) -0.1651(5) 1.1490(3) 0.0421(14) Uani 1 1 d .
N17 N 0.1967(3) 0.0024(4) 1.1266(2) 0.0253(11) Uani 1 1 d .
N18 N 0.2915(4) 0.0023(4) 1.1333(2) 0.0299(12) Uani 1 1 d .
C1 C 0.5507(4) 0.6442(5) 0.5306(2) 0.0228(13) Uani 1 1 d .
H1 H 0.5651 0.5990 0.5076 0.027 Uiso 1 1 calc R
C2 C 0.4877(4) 0.6068(4) 0.5734(2) 0.0217(12) Uani 1 1 d .
H2 H 0.4595 0.5357 0.5792 0.026 Uiso 1 1 calc R
C3 C 0.5034(5) 0.7646(5) 0.5970(3) 0.0385(16) Uani 1 1 d .
H3 H 0.4862 0.8074 0.6200 0.046 Uiso 1 1 calc R
C4 C 0.5667(5) 0.8080(5) 0.5555(3) 0.0359(15) Uani 1 1 d .
H4 H 0.5926 0.8792 0.5503 0.043 Uiso 1 1 calc R
C5 C 0.5938(4) 0.7475(5) 0.5204(2) 0.0246(13) Uani 1 1 d .
C6 C 0.6664(4) 0.7948(4) 0.4778(2) 0.0235(13) Uani 1 1 d .
C7 C 0.6895(5) 0.8839(5) 0.4493(3) 0.0299(14) Uani 1 1 d .
H7 H 0.6578 0.9270 0.4513 0.036 Uiso 1 1 calc R
C8 C 0.7676(4) 0.8981(5) 0.4174(3) 0.0257(13) Uani 1 1 d .
C9 C 0.8243(5) 0.9828(5) 0.3788(3) 0.0318(14) Uani 1 1 d .
H9A H 0.8995 1.0217 0.4000 0.038 Uiso 1 1 calc R
H9B H 0.7946 1.0311 0.3776 0.038 Uiso 1 1 calc R
C10 C 0.8181(5) 0.9469(5) 0.3110(3) 0.0336(15) Uani 1 1 d .
H10 H 0.8527 0.9022 0.3122 0.040 Uiso 1 1 calc R
C11 C 0.7044(5) 0.8846(6) 0.2765(3) 0.0466(18) Uani 1 1 d .
H11A H 0.6697 0.8211 0.2962 0.070 Uiso 1 1 calc R
H11B H 0.7024 0.8672 0.2326 0.070 Uiso 1 1 calc R
H11C H 0.6676 0.9253 0.2783 0.070 Uiso 1 1 calc R
C12 C 0.8783(5) 1.0411(6) 0.2775(3) 0.0441(18) Uani 1 1 d .
H12A H 0.8756 1.0183 0.2346 0.066 Uiso 1 1 calc R
H12B H 0.9520 1.0789 0.3001 0.066 Uiso 1 1 calc R
H12C H 0.8459 1.0862 0.2765 0.066 Uiso 1 1 calc R
C13 C 0.7227(4) 0.5732(5) 0.6207(2) 0.0244(13) Uani 1 1 d .
H13 H 0.7790 0.6315 0.6090 0.029 Uiso 1 1 calc R
C14 C 0.6757(4) 0.5861(5) 0.6676(2) 0.0231(13) Uani 1 1 d .
H14 H 0.7010 0.6538 0.6870 0.028 Uiso 1 1 calc R
C15 C 0.5649(4) 0.4121(5) 0.6592(3) 0.0262(13) Uani 1 1 d .
H15 H 0.5103 0.3547 0.6729 0.031 Uiso 1 1 calc R
C16 C 0.6077(4) 0.3939(5) 0.6126(2) 0.0251(13) Uani 1 1 d .
H16 H 0.5827 0.3253 0.5949 0.030 Uiso 1 1 calc R
C17 C 0.6885(4) 0.4766(5) 0.5911(2) 0.0219(13) Uani 1 1 d .
C18 C 0.7345(4) 0.4594(5) 0.5409(2) 0.0225(13) Uani 1 1 d .
C19 C 0.7598(5) 0.3816(5) 0.5299(3) 0.0316(14) Uani 1 1 d .
H19 H 0.7458 0.3230 0.5522 0.038 Uiso 1 1 calc R
C20 C 0.8098(4) 0.4078(5) 0.4796(3) 0.0263(13) Uani 1 1 d .
C21 C 0.8666(5) 0.3618(5) 0.4508(3) 0.0380(16) Uani 1 1 d .
H21A H 0.9414 0.4151 0.4557 0.046 Uiso 1 1 calc R
H21B H 0.8360 0.3449 0.4052 0.046 Uiso 1 1 calc R
C22 C 0.8637(5) 0.2659(5) 0.4771(3) 0.0356(16) Uani 1 1 d .
H22 H 0.8834 0.2798 0.5238 0.043 Uiso 1 1 calc R
C23 C 0.7532(6) 0.1736(6) 0.4595(4) 0.055(2) Uani 1 1 d .
H23A H 0.7345 0.1544 0.4141 0.083 Uiso 1 1 calc R
H23B H 0.7023 0.1918 0.4720 0.083 Uiso 1 1 calc R
H23C H 0.7518 0.1152 0.4813 0.083 Uiso 1 1 calc R
C24 C 0.9445(5) 0.2431(6) 0.4554(3) 0.0473(19) Uani 1 1 d .
H24A H 0.9459 0.1844 0.4754 0.071 Uiso 1 1 calc R
H24B H 1.0144 0.3037 0.4669 0.071 Uiso 1 1 calc R
H24C H 0.9253 0.2264 0.4097 0.071 Uiso 1 1 calc R
C25 C 1.1002(5) 1.0024(5) 0.4002(3) 0.0442(18) Uani 1 1 d .
H25 H 1.0656 0.9670 0.4321 0.053 Uiso 1 1 calc R
C26 C 1.1313(5) 1.1077(6) 0.3982(3) 0.051(2) Uani 1 1 d .
H26 H 1.1155 1.1411 0.4289 0.062 Uiso 1 1 calc R
C27 C 1.2028(6) 1.1113(6) 0.3144(4) 0.057(2) Uani 1 1 d .
H27 H 1.2418 1.1504 0.2849 0.068 Uiso 1 1 calc R
C28 C 1.1740(5) 1.0098(6) 0.3109(3) 0.0506(19) Uani 1 1 d .
H28 H 1.1895 0.9782 0.2790 0.061 Uiso 1 1 calc R
C29 C 1.1194(5) 0.9512(6) 0.3568(3) 0.0388(17) Uani 1 1 d .
C30 C 1.0848(4) 0.8414(5) 0.3551(3) 0.0311(15) Uani 1 1 d .
C31 C 1.1314(5) 0.7854(5) 0.3369(3) 0.0337(16) Uani 1 1 d .
H31 H 1.1958 0.8117 0.3227 0.040 Uiso 1 1 calc R
C32 C 1.0651(5) 0.6835(5) 0.3436(3) 0.0320(15) Uani 1 1 d .
C33 C 1.0744(5) 0.5865(6) 0.3343(3) 0.0434(17) Uani 1 1 d .
H33A H 1.1459 0.6067 0.3270 0.052 Uiso 1 1 calc R
H33B H 1.0682 0.5532 0.3737 0.052 Uiso 1 1 calc R
C34 C 0.9962(5) 0.5088(6) 0.2822(3) 0.0437(17) Uani 1 1 d .
H34 H 0.9237 0.4946 0.2856 0.052 Uiso 1 1 calc R
C35 C 1.0024(7) 0.4082(6) 0.2842(4) 0.059(2) Uani 1 1 d .
H35A H 1.0691 0.4193 0.2740 0.088 Uiso 1 1 calc R
H35B H 0.9433 0.3550 0.2535 0.088 Uiso 1 1 calc R
H35C H 0.9986 0.3857 0.3262 0.088 Uiso 1 1 calc R
C36 C 1.0191(6) 0.5526(6) 0.2193(3) 0.053(2) Uani 1 1 d .
H36A H 1.0078 0.6130 0.2159 0.080 Uiso 1 1 calc R
H36B H 0.9717 0.4998 0.1845 0.080 Uiso 1 1 calc R
H36C H 1.0925 0.5729 0.2176 0.080 Uiso 1 1 calc R
C37 C 0.3633(4) 0.4562(5) 0.9458(2) 0.0252(13) Uani 1 1 d .
H37 H 0.4059 0.4412 0.9778 0.030 Uiso 1 1 calc R
C38 C 0.4088(4) 0.5257(5) 0.9051(2) 0.0259(13) Uani 1 1 d .
H38 H 0.4833 0.5575 0.9098 0.031 Uiso 1 1 calc R
C39 C 0.2500(4) 0.5065(5) 0.8544(3) 0.0304(14) Uani 1 1 d .
H39 H 0.2096 0.5246 0.8228 0.037 Uiso 1 1 calc R
C40 C 0.1980(4) 0.4357(5) 0.8929(3) 0.0299(14) Uani 1 1 d .
H40 H 0.1235 0.4058 0.8872 0.036 Uiso 1 1 calc R
C41 C 0.2539(4) 0.4075(5) 0.9401(2) 0.0234(13) Uani 1 1 d .
C42 C 0.1986(4) 0.3312(5) 0.9814(2) 0.0223(13) Uani 1 1 d .
C43 C 0.0993(4) 0.3030(5) 0.9929(3) 0.0266(13) Uani 1 1 d .
H43 H 0.0537 0.3303 0.9765 0.032 Uiso 1 1 calc R
C44 C 0.0800(4) 0.2276(5) 1.0330(3) 0.0272(14) Uani 1 1 d .
C45 C -0.0157(5) 0.1687(5) 1.0606(3) 0.0374(16) Uani 1 1 d .
H45A H -0.0211 0.1008 1.0695 0.045 Uiso 1 1 calc R
H45B H -0.0792 0.1558 1.0288 0.045 Uiso 1 1 calc R
C46 C -0.0164(6) 0.2219(6) 1.1203(3) 0.049(2) Uani 1 1 d .
H46 H -0.0847 0.1764 1.1329 0.059 Uiso 1 1 calc R
C47 C -0.0139(8) 0.3241(7) 1.1097(4) 0.073(3) Uani 1 1 d .
H47A H -0.0269 0.3504 1.1469 0.109 Uiso 1 1 calc R
H47B H -0.0687 0.3147 1.0732 0.109 Uiso 1 1 calc R
H47C H 0.0555 0.3736 1.1022 0.109 Uiso 1 1 calc R
C48 C 0.0717(6) 0.2317(7) 1.1737(3) 0.057(2) Uani 1 1 d .
H48A H 0.0699 0.1646 1.1767 0.085 Uiso 1 1 calc R
H48B H 0.0617 0.2543 1.2132 0.085 Uiso 1 1 calc R
H48C H 0.1400 0.2824 1.1655 0.085 Uiso 1 1 calc R
C49 C 0.4537(4) 0.3059(5) 0.8877(2) 0.0240(13) Uani 1 1 d .
H49 H 0.3925 0.2470 0.8946 0.029 Uiso 1 1 calc R
C50 C 0.4477(4) 0.3571(5) 0.8357(3) 0.0272(14) Uani 1 1 d .
H50 H 0.3813 0.3321 0.8077 0.033 Uiso 1 1 calc R
C51 C 0.6236(4) 0.4731(5) 0.8626(3) 0.0309(15) Uani 1 1 d .
H51 H 0.6836 0.5317 0.8543 0.037 Uiso 1 1 calc R
C52 C 0.6357(4) 0.4249(5) 0.9155(3) 0.0281(14) Uani 1 1 d .
H52 H 0.7034 0.4498 0.9420 0.034 Uiso 1 1 calc R
C53 C 0.5491(4) 0.3403(5) 0.9297(2) 0.0231(13) Uani 1 1 d .
C54 C 0.5580(4) 0.2890(5) 0.9858(3) 0.0240(13) Uani 1 1 d .
C55 C 0.6399(4) 0.2716(5) 1.0154(2) 0.0252(13) Uani 1 1 d .
H55 H 0.7069 0.2951 1.0047 0.030 Uiso 1 1 calc R
C56 C 0.6044(4) 0.2134(5) 1.0634(3) 0.0257(13) Uani 1 1 d .
C57 C 0.6528(5) 0.1627(5) 1.1072(3) 0.0313(15) Uani 1 1 d .
H57A H 0.6282 0.1585 1.1471 0.038 Uiso 1 1 calc R
H57B H 0.7304 0.2067 1.1167 0.038 Uiso 1 1 calc R
C58 C 0.6271(5) 0.0554(5) 1.0822(3) 0.0346(15) Uani 1 1 d .
H58 H 0.5486 0.0144 1.0686 0.042 Uiso 1 1 calc R
C59 C 0.6740(5) 0.0566(6) 1.0254(3) 0.0436(18) Uani 1 1 d .
H59A H 0.6444 0.0846 0.9915 0.065 Uiso 1 1 calc R
H59B H 0.6569 -0.0139 1.0114 0.065 Uiso 1 1 calc R
H59C H 0.7508 0.0999 1.0366 0.065 Uiso 1 1 calc R
C60 C 0.6619(6) 0.0020(6) 1.1338(3) 0.0495(19) Uani 1 1 d .
H60A H 0.6391 -0.0693 1.1178 0.074 Uiso 1 1 calc R
H60B H 0.6299 0.0019 1.1697 0.074 Uiso 1 1 calc R
H60C H 0.7390 0.0390 1.1471 0.074 Uiso 1 1 calc R
C61 C -0.0393(5) -0.0817(5) 1.1024(3) 0.0308(14) Uani 1 1 d .
H61 H -0.0092 -0.0423 1.0703 0.037 Uiso 1 1 calc R
C62 C -0.1417(5) -0.1076(5) 1.1072(3) 0.0360(16) Uani 1 1 d .
H62 H -0.1790 -0.0821 1.0785 0.043 Uiso 1 1 calc R
C63 C -0.1356(5) -0.1987(6) 1.1891(3) 0.0434(18) Uani 1 1 d .
H63 H -0.1697 -0.2416 1.2189 0.052 Uiso 1 1 calc R
C64 C -0.0318(5) -0.1751(5) 1.1900(3) 0.0355(16) Uani 1 1 d .
H64 H 0.0043 -0.1997 1.2202 0.043 Uiso 1 1 calc R
C65 C 0.0178(4) -0.1143(5) 1.1450(3) 0.0293(14) Uani 1 1 d .
C66 C 0.1283(4) -0.0885(5) 1.1445(2) 0.0252(13) Uani 1 1 d .
C67 C 0.1775(5) -0.1473(5) 1.1609(3) 0.0400(16) Uani 1 1 d .
H67 H 0.1477 -0.2139 1.1750 0.048 Uiso 1 1 calc R
C68 C 0.2802(5) -0.0882(6) 1.1522(3) 0.0397(16) Uani 1 1 d .
C69 C 0.3702(6) -0.1122(7) 1.1600(4) 0.061(2) Uani 1 1 d .
H69A H 0.4316 -0.0527 1.1489 0.074 Uiso 1 1 calc R
H69B H 0.3499 -0.1723 1.1297 0.074 Uiso 1 1 calc R
C70 C 0.4041(10) -0.1357(9) 1.2250(5) 0.097(4) Uani 1 1 d .
H70 H 0.4752 -0.1252 1.2209 0.117 Uiso 1 1 calc R
C71 C 0.4400(8) -0.0464(9) 1.2728(5) 0.094(3) Uani 1 1 d .
H71A H 0.3789 -0.0397 1.2795 0.140 Uiso 1 1 calc R
H71B H 0.4895 0.0170 1.2579 0.140 Uiso 1 1 calc R
H71C H 0.4752 -0.0577 1.3123 0.140 Uiso 1 1 calc R
C72 C 0.3671(18) -0.2270(12) 1.2393(6) 0.237(12) Uani 1 1 d .
H72A H 0.4234 -0.2463 1.2474 0.356 Uiso 1 1 calc R
H72B H 0.3111 -0.2738 1.2046 0.356 Uiso 1 1 calc R
H72C H 0.3380 -0.2319 1.2770 0.356 Uiso 1 1 calc R

loop_
_atom_site_aniso_label
_atom_site_aniso_U_11
_atom_site_aniso_U_22
_atom_site_aniso_U_33
_atom_site_aniso_U_23
_atom_site_aniso_U_13
_atom_site_aniso_U_12
Cu1 0.0558(5) 0.0288(5) 0.0365(4) 0.0122(4) 0.0276(4) 0.0179(4)
Cu2 0.0351(4) 0.0432(5) 0.0325(4) 0.0197(4) 0.0139(3) 0.0155(4)
Cu3 0.0324(4) 0.0264(4) 0.0161(4) 0.0043(3) 0.0075(3) 0.0040(3)
Cu4 0.0266(4) 0.0193(4) 0.0232(4) 0.0065(3) 0.0075(3) 0.0100(3)
Cu5 0.0339(4) 0.0262(5) 0.0276(4) 0.0054(3) 0.0134(3) 0.0111(3)
Cu6 0.0299(4) 0.0263(4) 0.0257(4) 0.0089(3) 0.0117(3) 0.0114(3)
Cu7 0.0201(3) 0.0254(4) 0.0225(4) 0.0084(3) 0.0080(3) 0.0104(3)
Cu8 0.0275(4) 0.0241(4) 0.0227(4) 0.0079(3) 0.0115(3) 0.0111(3)
Cu9 0.0309(4) 0.0352(5) 0.0264(4) 0.0157(3) 0.0140(3) 0.0173(4)
I1 0.0294(2) 0.0263(2) 0.0248(2) -0.00176(17) 0.00804(16) 0.00242(17)
I2 0.0274(2) 0.0234(2) 0.02078(19) 0.00426(16) 0.00208(15) 0.00544(17)
I3 0.0566(3) 0.0424(3) 0.0260(2) 0.00598(19) 0.00946(19) 0.0300(2)
N1 0.033(3) 0.023(3) 0.025(3) 0.009(2) 0.010(2) 0.013(2)
N2 0.028(2) 0.020(3) 0.019(2) 0.004(2) 0.007(2) 0.010(2)
N3 0.032(3) 0.019(3) 0.020(2) 0.007(2) 0.010(2) 0.010(2)
N4 0.025(2) 0.027(3) 0.019(2) 0.008(2) 0.0050(19) 0.009(2)
N5 0.027(2) 0.021(3) 0.019(2) 0.004(2) 0.0055(19) 0.010(2)
N6 0.026(2) 0.026(3) 0.022(3) 0.000(2) 0.005(2) 0.011(2)
N7 0.068(4) 0.035(4) 0.043(4) -0.002(3) 0.012(3) 0.009(3)
N8 0.028(3) 0.029(3) 0.021(3) 0.009(2) 0.007(2) 0.011(2)
N9 0.026(3) 0.036(3) 0.023(3) 0.004(2) 0.007(2) 0.013(2)
N10 0.031(3) 0.026(3) 0.024(3) 0.008(2) 0.010(2) 0.011(2)
N11 0.019(2) 0.027(3) 0.018(2) 0.008(2) 0.0092(19) 0.006(2)
N12 0.027(3) 0.021(3) 0.024(3) 0.007(2) 0.011(2) 0.010(2)
N13 0.027(3) 0.026(3) 0.019(2) 0.004(2) 0.007(2) 0.007(2)
N14 0.024(2) 0.029(3) 0.020(2) 0.009(2) 0.0070(19) 0.014(2)
N15 0.028(3) 0.032(3) 0.019(2) 0.008(2) 0.006(2) 0.017(2)
N16 0.032(3) 0.039(4) 0.035(3) -0.002(3) 0.006(2) 0.000(3)
N17 0.029(3) 0.025(3) 0.022(2) 0.007(2) 0.011(2) 0.010(2)
N18 0.033(3) 0.031(3) 0.030(3) 0.016(2) 0.016(2) 0.016(2)
C1 0.025(3) 0.022(3) 0.016(3) 0.001(2) 0.001(2) 0.009(3)
C2 0.027(3) 0.015(3) 0.018(3) 0.001(2) 0.001(2) 0.007(3)
C3 0.061(4) 0.028(4) 0.037(4) 0.007(3) 0.029(3) 0.024(4)
C4 0.054(4) 0.027(4) 0.036(4) 0.013(3) 0.021(3) 0.022(3)
C5 0.029(3) 0.025(4) 0.020(3) 0.006(3) 0.003(2) 0.013(3)
C6 0.028(3) 0.016(3) 0.021(3) 0.001(2) 0.007(2) 0.006(3)
C7 0.043(4) 0.021(4) 0.029(3) 0.008(3) 0.013(3) 0.016(3)
C8 0.033(3) 0.015(3) 0.024(3) 0.004(3) 0.006(2) 0.006(3)
C9 0.040(3) 0.022(4) 0.031(3) 0.010(3) 0.015(3) 0.011(3)
C10 0.046(4) 0.023(4) 0.026(3) 0.010(3) 0.012(3) 0.010(3)
C11 0.055(4) 0.034(5) 0.037(4) 0.011(3) 0.009(3) 0.011(4)
C12 0.053(4) 0.039(5) 0.030(4) 0.011(3) 0.013(3) 0.011(4)
C13 0.025(3) 0.022(4) 0.020(3) 0.005(3) 0.003(2) 0.007(3)
C14 0.024(3) 0.023(3) 0.015(3) 0.002(2) 0.001(2) 0.007(3)
C15 0.032(3) 0.020(4) 0.021(3) 0.011(3) 0.006(2) 0.007(3)
C16 0.033(3) 0.016(3) 0.023(3) 0.006(2) 0.002(2) 0.010(3)
C17 0.024(3) 0.027(4) 0.015(3) 0.006(3) 0.000(2) 0.013(3)
C18 0.026(3) 0.021(3) 0.016(3) 0.003(2) 0.001(2) 0.009(3)
C19 0.043(4) 0.027(4) 0.031(3) 0.011(3) 0.009(3) 0.020(3)
C20 0.033(3) 0.020(3) 0.025(3) 0.003(3) 0.007(3) 0.012(3)
C21 0.050(4) 0.038(4) 0.040(4) 0.010(3) 0.014(3) 0.031(4)
C22 0.047(4) 0.043(4) 0.025(3) -0.007(3) -0.003(3) 0.032(4)
C23 0.064(5) 0.040(5) 0.068(5) 0.002(4) 0.027(4) 0.025(4)
C24 0.056(4) 0.047(5) 0.047(4) -0.010(4) -0.003(3) 0.036(4)
C25 0.044(4) 0.030(4) 0.033(4) 0.001(3) 0.007(3) -0.003(3)
C26 0.041(4) 0.040(5) 0.047(4) -0.010(4) 0.005(3) 0.000(4)
C27 0.053(5) 0.041(5) 0.052(5) 0.022(4) 0.015(4) 0.001(4)
C28 0.048(4) 0.043(5) 0.045(4) -0.001(4) 0.006(3) 0.009(4)
C29 0.030(3) 0.036(4) 0.037(4) 0.009(3) 0.013(3) 0.002(3)
C30 0.022(3) 0.038(4) 0.025(3) 0.014(3) 0.003(2) 0.007(3)
C31 0.027(3) 0.050(5) 0.021(3) 0.013(3) 0.011(3) 0.014(3)
C32 0.031(3) 0.043(4) 0.020(3) 0.001(3) 0.005(3) 0.016(3)
C33 0.040(4) 0.039(5) 0.052(4) 0.006(4) 0.018(3) 0.017(3)
C34 0.048(4) 0.040(5) 0.042(4) 0.010(3) 0.003(3) 0.022(4)
C35 0.079(6) 0.052(6) 0.048(5) 0.011(4) 0.019(4) 0.031(5)
C36 0.059(5) 0.052(5) 0.050(5) 0.008(4) 0.008(4) 0.028(4)
C37 0.028(3) 0.027(4) 0.021(3) 0.007(3) 0.004(2) 0.014(3)
C38 0.023(3) 0.025(4) 0.020(3) -0.003(3) 0.002(2) 0.004(3)
C39 0.029(3) 0.035(4) 0.025(3) 0.014(3) 0.004(3) 0.014(3)
C40 0.024(3) 0.033(4) 0.028(3) 0.011(3) 0.006(2) 0.009(3)
C41 0.026(3) 0.022(3) 0.020(3) 0.003(3) 0.006(2) 0.009(3)
C42 0.026(3) 0.022(3) 0.017(3) 0.000(2) 0.005(2) 0.009(3)
C43 0.026(3) 0.027(4) 0.031(3) 0.008(3) 0.011(3) 0.015(3)
C44 0.025(3) 0.030(4) 0.028(3) 0.008(3) 0.012(2) 0.012(3)
C45 0.033(3) 0.038(4) 0.049(4) 0.016(3) 0.026(3) 0.017(3)
C46 0.061(5) 0.064(6) 0.047(4) 0.025(4) 0.031(4) 0.042(4)
C47 0.119(8) 0.074(7) 0.065(6) 0.020(5) 0.051(5) 0.068(6)
C48 0.061(5) 0.076(7) 0.040(4) 0.006(4) 0.027(4) 0.033(5)
C49 0.023(3) 0.023(3) 0.023(3) 0.008(3) 0.008(2) 0.007(3)
C50 0.026(3) 0.025(4) 0.022(3) 0.001(3) 0.003(2) 0.006(3)
C51 0.027(3) 0.034(4) 0.027(3) 0.008(3) 0.012(3) 0.008(3)
C52 0.024(3) 0.037(4) 0.023(3) 0.006(3) 0.005(2) 0.013(3)
C53 0.019(3) 0.027(4) 0.025(3) 0.005(3) 0.010(2) 0.011(3)
C54 0.022(3) 0.022(3) 0.024(3) 0.001(3) 0.010(2) 0.006(3)
C55 0.022(3) 0.038(4) 0.020(3) 0.003(3) 0.007(2) 0.017(3)
C56 0.027(3) 0.034(4) 0.022(3) 0.002(3) 0.005(2) 0.019(3)
C57 0.037(3) 0.046(4) 0.021(3) 0.005(3) 0.007(3) 0.027(3)
C58 0.028(3) 0.039(4) 0.042(4) 0.012(3) 0.005(3) 0.021(3)
C59 0.047(4) 0.056(5) 0.038(4) -0.005(4) 0.001(3) 0.036(4)
C60 0.050(4) 0.052(5) 0.059(5) 0.018(4) 0.013(4) 0.033(4)
C61 0.034(3) 0.026(4) 0.023(3) 0.001(3) 0.002(3) 0.008(3)
C62 0.034(3) 0.027(4) 0.031(4) -0.002(3) 0.001(3) 0.003(3)
C63 0.044(4) 0.037(5) 0.027(4) -0.002(3) 0.014(3) -0.001(3)
C64 0.035(4) 0.030(4) 0.024(3) 0.005(3) 0.009(3) 0.001(3)
C65 0.032(3) 0.016(3) 0.023(3) -0.006(3) 0.005(3) -0.001(3)
C66 0.034(3) 0.019(3) 0.019(3) 0.006(2) 0.009(2) 0.008(3)
C67 0.052(4) 0.025(4) 0.038(4) 0.013(3) 0.010(3) 0.014(3)
C68 0.049(4) 0.035(4) 0.036(4) 0.016(3) 0.013(3) 0.020(4)
C69 0.068(5) 0.058(6) 0.079(6) 0.037(5) 0.022(4) 0.044(5)
C70 0.148(10) 0.087(9) 0.075(7) 0.012(7) -0.016(7) 0.085(8)
C71 0.082(7) 0.106(10) 0.079(7) 0.005(7) -0.015(5) 0.044(7)
C72 0.47(3) 0.085(12) 0.082(9) 0.036(9) -0.024(14) 0.101(17)

loop_
_atom_type_symbol
_atom_type_description
_atom_type_scat_dispersion_real
_atom_type_scat_dispersion_imag
_atom_type_scat_source
C C 0.0033 0.0016 'International Tables Vol C Tables 4.2.6.8 and 6.1.1.4'
H H 0.0000 0.0000 'International Tables Vol C Tables 4.2.6.8 and 6.1.1.4'
N N 0.0061 0.0033 'International Tables Vol C Tables 4.2.6.8 and 6.1.1.4'
Cu Cu 0.3201 1.2651 'International Tables Vol C Tables 4.2.6.8 and 6.1.1.4'
I I -0.4742 1.8119 'International Tables Vol C Tables 4.2.6.8 and 6.1.1.4'

loop_
_geom_angle_atom_site_label_1
_geom_angle_atom_site_label_2
_geom_angle_atom_site_label_3
_geom_angle
N1 Cu1 I2 118.68(15)
N1 Cu1 I3 118.39(15)
I2 Cu1 I3 121.91(3)
N1 Cu1 Cu2 135.07(14)
I2 Cu1 Cu2 86.43(3)
I3 Cu1 Cu2 59.99(3)
N1 Cu1 Cu3 99.43(14)
I2 Cu1 Cu3 56.32(2)
I3 Cu1 Cu3 122.17(3)
Cu2 Cu1 Cu3 62.30(3)
N10 Cu2 I1 118.48(14)
N10 Cu2 I3 119.33(14)
I1 Cu2 I3 120.36(3)
N10 Cu2 Cu1 130.73(15)
I1 Cu2 Cu1 92.63(3)
I3 Cu2 Cu1 59.07(3)
N10 Cu2 Cu3 98.05(14)
I1 Cu2 Cu3 56.83(2)
I3 Cu2 Cu3 125.51(3)
Cu1 Cu2 Cu3 66.56(3)
N4 Cu3 N13 106.42(18)
N4 Cu3 I1 109.80(14)
N13 Cu3 I1 103.80(14)
N4 Cu3 I2 102.75(13)
N13 Cu3 I2 104.82(13)
I1 Cu3 I2 127.68(3)
N4 Cu3 Cu2 147.70(14)
N13 Cu3 Cu2 104.72(13)
I1 Cu3 Cu2 53.61(2)
I2 Cu3 Cu2 77.13(3)
N4 Cu3 Cu1 102.86(13)
N13 Cu3 Cu1 146.43(13)
I1 Cu3 Cu1 80.95(3)
I2 Cu3 Cu1 52.07(2)
Cu2 Cu3 Cu1 51.14(2)
N2 Cu4 N5 178.9(2)
N6 Cu5 N9 161.4(2)
N8 Cu6 N3 175.3(2)
N11 Cu7 N14 178.9(2)
N17 Cu8 N12 171.4(2)
N15 Cu9 N18 165.1(2)
Cu2 I1 Cu3 69.56(3)
Cu1 I2 Cu3 71.61(3)
Cu1 I3 Cu2 60.94(3)
C3 N1 C2 116.4(5)
C3 N1 Cu1 122.5(4)
C2 N1 Cu1 121.0(4)
C6 N2 N3 107.0(5)
C6 N2 Cu4 137.3(4)
N3 N2 Cu4 115.7(3)
C8 N3 N2 109.1(4)
C8 N3 Cu6 130.7(4)
N2 N3 Cu6 120.2(4)
C14 N4 C15 116.7(5)
C14 N4 Cu3 123.7(4)
C15 N4 Cu3 119.5(4)
C18 N5 N6 107.5(5)
C18 N5 Cu4 132.2(4)
N6 N5 Cu4 120.0(3)
C20 N6 N5 108.7(4)
C20 N6 Cu5 131.2(4)
N5 N6 Cu5 119.6(4)
C26 N7 C27 115.9(7)
C30 N8 N9 108.2(5)
C30 N8 Cu6 132.9(5)
N9 N8 Cu6 118.9(4)
C32 N9 N8 108.7(5)
C32 N9 Cu5 133.0(5)
N8 N9 Cu5 116.0(3)
C39 N10 C38 116.3(5)
C39 N10 Cu2 120.4(4)
C38 N10 Cu2 123.1(4)
C42 N11 N12 107.6(4)
C42 N11 Cu7 134.3(4)
N12 N11 Cu7 117.5(4)
C44 N12 N11 107.8(5)
C44 N12 Cu8 131.6(4)
N11 N12 Cu8 120.3(3)
C50 N13 C51 117.0(5)
C50 N13 Cu3 122.7(4)
C51 N13 Cu3 120.0(4)
C54 N14 N15 107.9(4)
C54 N14 Cu7 132.2(4)
N15 N14 Cu7 118.6(3)
C56 N15 N14 108.5(4)
C56 N15 Cu9 132.4(4)
N14 N15 Cu9 118.0(3)
C62 N16 C63 115.9(6)
C66 N17 N18 106.6(5)
C66 N17 Cu8 135.6(4)
N18 N17 Cu8 117.5(4)
C68 N18 N17 109.1(5)
C68 N18 Cu9 131.5(4)
N17 N18 Cu9 119.1(4)
C2 C1 C5 120.7(5)
N1 C2 C1 123.2(6)
N1 C3 C4 124.2(6)
C3 C4 C5 119.8(6)
C1 C5 C4 115.8(5)
C1 C5 C6 124.0(5)
C4 C5 C6 120.2(6)
N2 C6 C7 109.1(5)
N2 C6 C5 121.7(5)
C7 C6 C5 129.1(5)
C6 C7 C8 106.4(5)
N3 C8 C7 108.4(5)
N3 C8 C9 121.6(5)
C7 C8 C9 130.1(6)
C8 C9 C10 115.2(5)
C11 C10 C12 111.0(5)
C11 C10 C9 110.9(5)
C12 C10 C9 109.3(5)
C17 C13 C14 120.6(5)
N4 C14 C13 122.8(6)
N4 C15 C16 123.5(5)
C15 C16 C17 119.9(6)
C13 C17 C16 116.4(5)
C13 C17 C18 122.6(5)
C16 C17 C18 121.0(5)
N5 C18 C19 109.1(5)
N5 C18 C17 121.1(5)
C19 C18 C17 129.6(5)
C18 C19 C20 105.4(6)
N6 C20 C19 109.3(5)
N6 C20 C21 119.5(5)
C19 C20 C21 130.9(6)
C20 C21 C22 116.1(5)
C21 C22 C24 110.3(6)
C21 C22 C23 111.5(6)
C24 C22 C23 111.3(6)
C29 C25 C26 120.3(7)
N7 C26 C25 123.8(7)
C28 C27 N7 125.1(7)
C27 C28 C29 117.9(7)
C25 C29 C28 116.9(7)
C25 C29 C30 122.5(6)
C28 C29 C30 120.6(6)
N8 C30 C31 108.4(6)
N8 C30 C29 121.7(6)
C31 C30 C29 129.8(5)
C32 C31 C30 106.1(5)
N9 C32 C31 108.5(6)
N9 C32 C33 119.7(6)
C31 C32 C33 131.7(5)
C34 C33 C32 116.2(6)
C33 C34 C35 111.1(6)
C33 C34 C36 108.8(6)
C35 C34 C36 109.3(6)
C38 C37 C41 119.8(5)
N10 C38 C37 123.8(5)
N10 C39 C40 123.7(5)
C39 C40 C41 120.2(5)
C40 C41 C37 116.2(5)
C40 C41 C42 120.5(5)
C37 C41 C42 123.3(5)
N11 C42 C43 109.3(5)
N11 C42 C41 123.6(5)
C43 C42 C41 127.1(5)
C44 C43 C42 106.1(5)
N12 C44 C43 109.2(5)
N12 C44 C45 121.6(5)
C43 C44 C45 129.2(5)
C44 C45 C46 114.9(6)
C47 C46 C45 111.7(6)
C47 C46 C48 112.6(7)
C45 C46 C48 111.1(5)
C50 C49 C53 119.9(5)
N13 C50 C49 123.4(5)
N13 C51 C52 122.7(5)
C51 C52 C53 120.1(5)
C49 C53 C52 116.8(5)
C49 C53 C54 121.4(5)
C52 C53 C54 121.9(5)
N14 C54 C55 108.3(5)
N14 C54 C53 121.6(5)
C55 C54 C53 130.1(5)
C56 C55 C54 106.2(5)
N15 C56 C55 109.1(5)
N15 C56 C57 120.0(5)
C55 C56 C57 130.8(5)
C56 C57 C58 114.3(5)
C59 C58 C57 112.1(6)
C59 C58 C60 111.3(5)
C57 C58 C60 110.7(5)
C65 C61 C62 118.9(6)
N16 C62 C61 124.5(6)
N16 C63 C64 124.6(6)
C63 C64 C65 118.0(6)
C61 C65 C64 118.0(6)
C61 C65 C66 122.7(5)
C64 C65 C66 119.2(6)
N17 C66 C67 110.2(5)
N17 C66 C65 121.8(5)
C67 C66 C65 128.0(6)
C66 C67 C68 105.1(6)
N18 C68 C67 108.9(6)
N18 C68 C69 120.7(6)
C67 C68 C69 130.4(7)
C68 C69 C70 115.1(7)
C72 C70 C71 121.7(12)
C72 C70 C69 121.3(12)
C71 C70 C69 111.3(9)

loop_
_geom_bond_atom_site_label_1
_geom_bond_atom_site_label_2
_geom_bond_distance
Cu1 N1 1.996(5)
Cu1 I2 2.5350(9)
Cu1 I3 2.5402(9)
Cu1 Cu2 2.5885(11)
Cu1 Cu3 3.0500(11)
Cu2 N10 1.991(5)
Cu2 I1 2.5286(8)
Cu2 I3 2.5643(9)
Cu2 Cu3 2.9433(11)
Cu3 N4 2.054(4)
Cu3 N13 2.065(5)
Cu3 I1 2.6294(9)
Cu3 I2 2.6745(8)
Cu4 N2 1.858(5)
Cu4 N5 1.859(5)
Cu5 N6 1.867(5)
Cu5 N9 1.874(5)
Cu6 N8 1.862(5)
Cu6 N3 1.866(4)
Cu7 N11 1.857(4)
Cu7 N14 1.861(4)
Cu8 N17 1.868(5)
Cu8 N12 1.868(5)
Cu9 N15 1.873(5)
Cu9 N18 1.874(5)
N1 C3 1.336(8)
N1 C2 1.338(7)
N2 C6 1.347(7)
N2 N3 1.377(6)
N3 C8 1.335(7)
N4 C14 1.340(7)
N4 C15 1.350(7)
N5 C18 1.351(7)
N5 N6 1.374(6)
N6 C20 1.335(8)
N7 C26 1.296(9)
N7 C27 1.361(10)
N8 C30 1.351(7)
N8 N9 1.361(7)
N9 C32 1.345(7)
N10 C39 1.336(7)
N10 C38 1.340(7)
N11 C42 1.349(7)
N11 N12 1.383(6)
N12 C44 1.355(7)
N13 C50 1.339(7)
N13 C51 1.342(7)
N14 C54 1.364(7)
N14 N15 1.365(6)
N15 C56 1.348(7)
N16 C62 1.323(8)
N16 C63 1.339(9)
N17 C66 1.358(7)
N17 N18 1.370(6)
N18 C68 1.343(8)
C1 C2 1.367(7)
C1 C5 1.387(8)
C3 C4 1.359(8)
C4 C5 1.403(8)
C5 C6 1.467(8)
C6 C7 1.379(8)
C7 C8 1.380(8)
C8 C9 1.502(8)
C9 C10 1.537(8)
C10 C11 1.514(9)
C10 C12 1.530(9)
C13 C17 1.376(8)
C13 C14 1.389(7)
C15 C16 1.371(8)
C16 C17 1.402(8)
C17 C18 1.463(7)
C18 C19 1.390(8)
C19 C20 1.386(8)
C20 C21 1.502(8)
C21 C22 1.516(9)
C22 C24 1.520(8)
C22 C23 1.526(10)
C25 C29 1.350(9)
C25 C26 1.402(10)
C27 C28 1.349(11)
C28 C29 1.429(10)
C29 C30 1.450(9)
C30 C31 1.387(9)
C31 C32 1.382(9)
C32 C33 1.515(9)
C33 C34 1.482(9)
C34 C35 1.528(10)
C34 C36 1.545(10)
C37 C38 1.369(8)
C37 C41 1.396(7)
C39 C40 1.369(8)
C40 C41 1.388(8)
C41 C42 1.469(8)
C42 C43 1.386(7)
C43 C44 1.375(8)
C44 C45 1.502(8)
C45 C46 1.519(9)
C46 C47 1.511(11)
C46 C48 1.523(10)
C49 C50 1.380(8)
C49 C53 1.385(7)
C51 C52 1.386(8)
C52 C53 1.390(8)
C53 C54 1.461(8)
C54 C55 1.391(8)
C55 C56 1.376(8)
C56 C57 1.495(8)
C57 C58 1.515(9)
C58 C59 1.516(9)
C58 C60 1.526(9)
C61 C65 1.378(8)
C61 C62 1.389(8)
C63 C64 1.388(9)
C64 C65 1.398(8)
C65 C66 1.482(8)
C66 C67 1.376(9)
C67 C68 1.393(9)
C68 C69 1.500(9)
C69 C70 1.514(12)
C70 C72 1.261(17)
C70 C71 1.493(14)
